data_4130451
loop_
_publ_author_name
'Xiao, Dianne J.'
'Gonzalez, Miguel I.'
'Darago, Lucy E.'
'Vogiatzis, Konstantinos D.'
'Haldoupis, Emmanuel'
'Gagliardi, Laura'
'Long, Jeffrey R.'

_publ_section_title
;
 Selective, Tunable O2 Binding in Cobalt(II)-Triazolate/Pyrazolate
 Metal-Organic Frameworks.
;
_journal_issue 22
_journal_name_full 'Journal of the American Chemical Society'
_journal_page_first 7161
_journal_page_last 7170
_journal_paper_doi 10.1021/jacs.6b03680
_journal_volume 138
_journal_year 2016
_chemical_formula_moiety '(C87.98 H39.98 Cl3 Co12 N80.02 O23.62) Co1.5'
_chemical_formula_sum 'C87.98 H39.98 Cl3 Co13.5 N80.02 O23.62'
_chemical_formula_weight 3497.71
_chemical_name_common Co-BDTriP-O2
_space_group_crystal_system cubic
_space_group_IT_number 221
_space_group_name_Hall '-P 4 2 3'
_space_group_name_H-M_alt 'P m -3 m'
_atom_sites_solution_hydrogens geom
_atom_sites_solution_primary direct
_atom_sites_solution_secondary difmap
_audit_creation_date 2016-02-04
_audit_creation_method
;
Olex2 1.2
(compiled 2015.09.30 svn.r3233 for OlexSys, GUI svn.r5103)
;
_cell_angle_alpha 90
_cell_angle_beta 90
_cell_angle_gamma 90
_cell_formula_units_Z 1
_cell_length_a 18.6011(7)
_cell_length_b 18.6011(7)
_cell_length_c 18.6011(7)
_cell_measurement_reflns_used 9928
_cell_measurement_temperature 100(2)
_cell_measurement_theta_max 26.774
_cell_measurement_theta_min 2.449
_cell_volume 6436.0(4)
_computing_cell_refinement 'SAINT v8.34A (Bruker, 2013)'
_computing_data_collection 'Bruker APEX 2'
_computing_data_reduction 'SAINT v8.34A (Bruker, 2013)'
_computing_molecular_graphics 'Olex2 (Dolomanov et al., 2009)'
_computing_publication_material 'Olex2 (Dolomanov et al., 2009)'
_computing_structure_refinement 'ShelXL (Sheldrick, 2015)'
_computing_structure_solution 'ShelXT (Sheldrick, 2015)'
_diffrn_ambient_temperature 100(2)
_diffrn_detector_area_resol_mean 10.42
_diffrn_measured_fraction_theta_full 0.999
_diffrn_measured_fraction_theta_max 0.999
_diffrn_measurement_device_type 'Bruker APEX-II CCD'
_diffrn_measurement_method '\w/\q scans'
_diffrn_radiation_monochromator 'channel-cut Si(111) crystal'
_diffrn_radiation_type MoK\a
_diffrn_radiation_wavelength 0.71073
_diffrn_reflns_av_unetI/netI 0.0166
_diffrn_reflns_Laue_measured_fraction_full 0.999
_diffrn_reflns_Laue_measured_fraction_max 0.999
_diffrn_reflns_number 1367
_diffrn_reflns_point_group_measured_fraction_full 0.999
_diffrn_reflns_point_group_measured_fraction_max 0.999
_diffrn_reflns_theta_full 26.000
_diffrn_reflns_theta_max 26.330
_diffrn_reflns_theta_min 1.548
_diffrn_source 'microfocus sealed tube'
_diffrn_standards_number 0
_exptl_absorpt_coefficient_mu 0.888
_exptl_absorpt_correction_T_max 0.932
_exptl_absorpt_correction_T_min 0.638
_exptl_absorpt_correction_type multi-scan
_exptl_absorpt_process_details
;
SADABS-2014/5 (Bruker,2014) was used for absorption correction.
wR2(int) was 0.0585 before and 0.0439 after correction.
The Ratio of minimum to maximum transmission is 0.6850.
The \l/2 correction factor is Not present.
;
_exptl_crystal_colour 'dark green'
_exptl_crystal_colour_modifier dark
_exptl_crystal_colour_primary green
_exptl_crystal_density_diffrn 0.894
_exptl_crystal_density_method 'not measured'
_exptl_crystal_description cube
_exptl_crystal_F_000 1717
_exptl_crystal_size_max 0.08
_exptl_crystal_size_mid 0.08
_exptl_crystal_size_min 0.08
_refine_diff_density_max 1.399
_refine_diff_density_min -0.508
_refine_diff_density_rms 0.102
_refine_ls_extinction_method none
_refine_ls_goodness_of_fit_ref 1.159
_refine_ls_hydrogen_treatment constr
_refine_ls_matrix_type full
_refine_ls_number_parameters 59
_refine_ls_number_reflns 1367
_refine_ls_number_restraints 8
_refine_ls_restrained_S_all 1.162
_refine_ls_R_factor_all 0.0701
_refine_ls_R_factor_gt 0.0619
_refine_ls_shift/su_max 0.000
_refine_ls_shift/su_mean 0.000
_refine_ls_structure_factor_coef Fsqd
_refine_ls_weighting_details 'w=1/[\s^2^(Fo^2^)+(0.0973P)^2^+16.2555P] where P=(Fo^2^+2Fc^2^)/3'
_refine_ls_weighting_scheme calc
_refine_ls_wR_factor_gt 0.1830
_refine_ls_wR_factor_ref 0.1918
_reflns_Friedel_coverage 0.000
_reflns_number_gt 1158
_reflns_number_total 1367
_reflns_threshold_expression 'I > 2\s(I)'
_cod_data_source_file ja6b03680_si_001.cif
_cod_data_source_block Co-BDTriP-O2
_cod_original_cell_volume 6436.0(7)
_cod_database_code 4130451
_shelx_space_group_comment
;
The symmetry employed for this shelxl refinement is uniquely defined
by the following loop, which should always be used as a source of
symmetry information in preference to the above space-group names.
They are only intended as comments.
;
_shelx_estimated_absorpt_t_max 0.932
_shelx_estimated_absorpt_t_min 0.932
_olex2_refinement_description
;
1. Fixed Uiso
 At 1.2 times of:
  All C(H) groups
2. Shared sites
{C1, N2}
3. Restrained distances
 O2-O1
 1.21 with sigma of 0.02
4. Rigid bond restraints
 O1, O2
 with sigma for 1-2 distances of 0.01 and sigma for 1-3 distances of 0.01
5. Uiso/Uaniso restraints and constraints
O1 \\sim O2 \\sim O2: within 2A with sigma of 0.04 and sigma for terminal atoms
of 0.08
Uanis(C1) = Uanis(N2)
Uanis(C1) = Uanis(N2)
6. Others
 Fixed Sof: O1(0.246) O2(0.246) Co2(0.019) N2(0.667) C1(0.333) H1(0.333)
7.a Aromatic/amide H refined with riding coordinates:
 C4(H4), C1(H1)
;
_shelx_shelxl_version_number 2014/7
_olex2_submission_special_instructions 'No special instructions were received'

loop_
_space_group_symop_operation_xyz
'x, y, z'
'-y, x, z'
'-x, -y, z'
'y, -x, z'
'x, -z, y'
'x, -y, -z'
'x, z, -y'
'z, y, -x'
'-x, y, -z'
'-z, y, x'
'z, x, y'
'y, z, x'
'-y, -z, x'
'z, -x, -y'
'-y, z, -x'
'-z, -x, y'
'-z, x, -y'
'y, -z, -x'
'y, x, -z'
'-y, -x, -z'
'-x, z, y'
'-x, -z, -y'
'z, -y, x'
'-z, -y, -x'
'-x, -y, -z'
'y, -x, -z'
'x, y, -z'
'-y, x, -z'
'-x, z, -y'
'-x, y, z'
'-x, -z, y'
'-z, -y, x'
'x, -y, z'
'z, -y, -x'
'-z, -x, -y'
'-y, -z, -x'
'y, z, -x'
'-z, x, y'
'y, -z, x'
'z, x, -y'
'z, -x, y'
'-y, z, x'
'-y, -x, z'
'y, x, z'
'x, -z, -y'
'x, z, y'
'-z, y, -x'
'z, y, x'

loop_
_atom_site_label
_atom_site_type_symbol
_atom_site_fract_x
_atom_site_fract_y
_atom_site_fract_z
_atom_site_U_iso_or_equiv
_atom_site_adp_type
_atom_site_occupancy
_atom_site_site_symmetry_order
_atom_site_calc_flag
_atom_site_refinement_flags_posn
_atom_site_refinement_flags_adp
_atom_site_refinement_flags_occupancy
_atom_site_disorder_assembly
_atom_site_disorder_group
Co1 Co 0.13023(5) 0.0000 0.5000 0.0227(3) Uani 1 4 d S T P . .
Cl1 Cl 0.0000 0.0000 0.5000 0.0259(7) Uani 1 16 d S T P . .
O1 O 0.2360(4) 0.0000 0.5000 0.070(2) Uani 0.984 4 d DS TU P . .
O2 O 0.2749(9) 0.0495(10) 0.5000 0.146(7) Uani 0.492 2 d DS TU P . .
N1 N 0.12684(14) 0.07567(14) 0.42716(13) 0.0222(6) Uani 1 1 d . . . . .
C2 C 0.14629(18) 0.14629(18) 0.3356(2) 0.0258(10) Uani 1 2 d S T P . .
C3 C 0.17803(18) 0.17803(18) 0.2706(2) 0.0257(10) Uani 1 2 d S T P . .
C4 C 0.1486(3) 0.23948(18) 0.23948(18) 0.0281(10) Uani 1 2 d S T P . .
H4 H 0.1073 0.2607 0.2607 0.034 Uiso 1 2 calc RS T P A .
Co2 Co 0.2294(9) 0.0000 0.3544(10) 0.028(4) Uani 0.038 2 d S T P A 1
N2 N 0.16982(16) 0.08762(16) 0.37155(15) 0.0291(7) Uani 0.667 1 d . . . A 1
C1 C 0.16982(16) 0.08762(16) 0.37155(15) 0.0291(7) Uani 0.333 1 d . . . A 2
H1 H 0.2106 0.0595 0.3590 0.035 Uiso 0.333 1 calc R . . A 2

loop_
_atom_site_aniso_label
_atom_site_aniso_U_11
_atom_site_aniso_U_22
_atom_site_aniso_U_33
_atom_site_aniso_U_23
_atom_site_aniso_U_13
_atom_site_aniso_U_12
Co1 0.0298(6) 0.0229(5) 0.0155(5) 0.000 0.000 0.000
Cl1 0.0306(10) 0.0306(10) 0.0167(14) 0.000 0.000 0.000
O1 0.065(5) 0.059(4) 0.087(5) 0.000 0.000 0.000
O2 0.107(13) 0.174(16) 0.157(16) 0.000 0.000 -0.061(10)
N1 0.0241(14) 0.0258(13) 0.0166(12) -0.0023(11) 0.0023(10) -0.0003(10)
C2 0.0267(14) 0.0267(14) 0.024(2) -0.0004(13) -0.0004(13) 0.0033(18)
C3 0.0270(14) 0.0270(14) 0.023(2) 0.0061(13) 0.0061(13) 0.0029(19)
C4 0.028(2) 0.0284(15) 0.0284(15) 0.0021(19) 0.0114(14) 0.0114(14)
Co2 0.016(7) 0.022(8) 0.044(10) 0.000 0.022(7) 0.000
N2 0.0306(16) 0.0323(16) 0.0245(15) 0.0004(12) 0.0082(12) 0.0003(13)
C1 0.0306(16) 0.0323(16) 0.0245(15) 0.0004(12) 0.0082(12) 0.0003(13)

loop_
_atom_type_symbol
_atom_type_description
_atom_type_scat_dispersion_real
_atom_type_scat_dispersion_imag
_atom_type_scat_source
C C 0.0033 0.0016 'International Tables Vol C Tables 4.2.6.8 and 6.1.1.4'
H H 0.0000 0.0000 'International Tables Vol C Tables 4.2.6.8 and 6.1.1.4'
Cl Cl 0.1484 0.1585 'International Tables Vol C Tables 4.2.6.8 and 6.1.1.4'
Co Co 0.3494 0.9721 'International Tables Vol C Tables 4.2.6.8 and 6.1.1.4'
N N 0.0061 0.0033 'International Tables Vol C Tables 4.2.6.8 and 6.1.1.4'
O O 0.0106 0.0060 'International Tables Vol C Tables 4.2.6.8 and 6.1.1.4'

loop_
_geom_angle_atom_site_label_1
_geom_angle_atom_site_label_2
_geom_angle_atom_site_label_3
_geom_angle
_geom_angle_site_symmetry_1
_geom_angle_site_symmetry_3
O1 Co1 Cl1 180.0 . .
N1 Co1 Cl1 88.15(8) 27_556 .
N1 Co1 Cl1 88.15(8) 33 .
N1 Co1 Cl1 88.15(8) . .
N1 Co1 Cl1 88.15(8) 6_556 .
N1 Co1 O1 91.85(8) 33 .
N1 Co1 O1 91.85(8) . .
N1 Co1 O1 91.85(8) 27_556 .
N1 Co1 O1 91.85(8) 6_556 .
N1 Co1 N1 92.12(14) 33 .
N1 Co1 N1 92.12(14) 27_556 6_556
N1 Co1 N1 87.76(14) 33 6_556
N1 Co1 N1 176.30(16) 6_556 .
N1 Co1 N1 176.30(16) 33 27_556
N1 Co1 N1 87.76(14) 27_556 .
Co1 Cl1 Co1 90.0 . 26_556
Co1 Cl1 Co1 90.0 . 2
Co1 Cl1 Co1 90.0 26_556 25_556
Co1 Cl1 Co1 90.0 25_556 2
Co1 Cl1 Co1 180.0 26_556 2
Co1 Cl1 Co1 180.0 . 25_556
O2 O1 Co1 128.2(11) . .
O2 O1 Co1 128.2(11) 6_556 .
O2 O1 O2 104(2) . 6_556
N1 N1 Co1 122.14(8) 44 .
N2 N1 Co1 129.9(2) . .
N2 N1 N1 107.93(18) . 44
C1 N1 Co1 129.9(2) . .
C1 N1 N1 107.93(18) . 44
N2 C2 C3 127.0(2) . .
N2 C2 C3 126.9(2) 44 .
N2 C2 N2 106.1(4) . 44
C1 C2 C3 126.9(2) 44 .
C1 C2 C3 127.0(2) . .
C1 C2 C1 106.1(4) . 44
C4 C3 C2 120.9(2) 11 .
C4 C3 C2 120.9(2) . .
C4 C3 C4 118.1(4) 11 .
C3 C4 C3 121.8(4) 12 .
C3 C4 H4 119.1 12 .
C3 C4 H4 119.1 . .
N2 Co2 N2 109.4(7) 33 .
N1 N2 C2 109.0(3) . .
N1 N2 Co2 108.8(4) . .
C2 N2 Co2 139.4(5) . .
N1 C1 C2 109.0(3) . .
N1 C1 H1 125.5 . .
C2 C1 H1 125.5 . .

loop_
_geom_bond_atom_site_label_1
_geom_bond_atom_site_label_2
_geom_bond_distance
_geom_bond_site_symmetry_2
Co1 Cl1 2.4224(9) .
Co1 O1 1.967(8) .
Co1 N1 1.955(3) .
Co1 N1 1.955(3) 27_556
Co1 N1 1.955(3) 6_556
Co1 N1 1.955(3) 33
Cl1 Co1 2.4225(9) 25_556
Cl1 Co1 2.4225(9) 2
Cl1 Co1 2.4225(9) 26_556
O1 O2 1.172(12) .
O1 O2 1.172(12) 6_556
N1 N1 1.346(5) 44
N1 N2 1.326(4) .
N1 C1 1.326(4) .
C2 C3 1.469(6) .
C2 N2 1.353(4) 44
C2 N2 1.353(4) .
C2 C1 1.353(4) .
C2 C1 1.353(4) 44
C3 C4 1.393(3) 11
C3 C4 1.393(3) .
C4 C3 1.393(3) 12
C4 H4 0.9500 .
Co2 N2 1.996(9) 33
Co2 N2 1.996(9) .
C1 H1 0.9500 .

loop_
_geom_torsion_atom_site_label_1
_geom_torsion_atom_site_label_2
_geom_torsion_atom_site_label_3
_geom_torsion_atom_site_label_4
_geom_torsion
_geom_torsion_site_symmetry_1
_geom_torsion_site_symmetry_4
Co1 N1 N2 C2 179.7(3) . .
Co1 N1 N2 Co2 14.7(6) . .
Co1 N1 C1 C2 179.7(3) . .
N1 N1 N2 C2 -0.2(3) 44 .
N1 N1 N2 Co2 -165.1(6) 44 .
N1 N1 C1 C2 -0.2(3) 44 .
C2 C3 C4 C3 179.8(3) . 12
C3 C2 N2 N1 -179.7(4) . .
C3 C2 N2 Co2 -21.9(10) . .
C3 C2 C1 N1 -179.7(4) . .
C4 C3 C4 C3 1.4(10) 11 12
N2 C2 C3 C4 0.8(7) 44 .
N2 C2 C3 C4 -179.2(5) . .
N2 C2 C3 C4 -0.8(7) . 11
N2 C2 C3 C4 179.2(5) 44 11
N2 C2 N2 N1 0.3(5) 44 .
N2 C2 N2 Co2 158.1(7) 44 .
C1 C2 C3 C4 179.2(5) 44 11
C1 C2 C3 C4 -179.2(5) . .
C1 C2 C3 C4 0.8(7) 44 .
C1 C2 C3 C4 -0.8(7) . 11
C1 C2 C1 N1 0.3(5) 44 .
